data_2242560
loop_
_publ_author_name
'Zaytsev, Vladimir P.'
'Sorokina, Elena A.'
'Kvyatkovskaya, Elisaveta A.'
'Toze, Flavien A. A.'
'Mhaldar, Shashank N.'
'Dorovatovskii, Pavel V.'
'Khrustalev, Victor N.'

_publ_section_title
;
 Three-component reaction between isatoic anhydride, amine and
 furan-2-ylmethylacrylaldehyde: crystal structures of
 3-benzyl-2-[(<i>E</i>)-2-(5-methylfuran-2-yl)vinyl]-2,3-dihydroquinazolin-4(1<i>H</i>)-one,
 3-benzyl-2-[(<i>E</i>)-2-(furan-2-yl)-1-methylvinyl]-2,3-dihydroquinazolin-4(1<i>H</i>)-one
 and
 3-(furan-2-ylmethyl)-2-[(<i>E</i>)-2-(furan-2-yl)-1-methylvinyl]-2,3-dihydroquinazolin-4(1<i>H</i>)-one
;
_journal_coeditor_code YK2115
_journal_issue 8
_journal_name_full 'Acta Crystallographica Section E'
_journal_page_first 1101
_journal_page_last 1106
_journal_paper_doi 10.1107/S2056989018009982
_journal_volume 74
_journal_year 2018
_chemical_formula_iupac 'C22 H20 N2 O2'
_chemical_formula_moiety 'C22 H20 N2 O2'
_chemical_formula_sum 'C22 H20 N2 O2'
_chemical_formula_weight 344.40
_chemical_name_systematic 3-Benzyl-2-[(<i>E</i>)-2-(furan-2-yl)-1-methylvinyl]-2,3-dihydroquinazolin-4(1<i>H</i>)-one
_space_group_crystal_system orthorhombic
_space_group_IT_number 61
_space_group_name_Hall '-P 2ac 2ab'
_space_group_name_H-M_alt 'P b c a'
_symmetry_space_group_name_Hall '-P 2ac 2ab'
_symmetry_space_group_name_H-M 'P b c a'
_atom_sites_solution_hydrogens mixed
_atom_sites_solution_primary difmap
_atom_sites_solution_secondary difmap2
_audit_creation_method SHELXL-2014/6
_cell_angle_alpha 90
_cell_angle_beta 90
_cell_angle_gamma 90
_cell_formula_units_Z 8
_cell_length_a 13.921(3)
_cell_length_b 11.296(2)
_cell_length_c 22.623(5)
_cell_measurement_reflns_used 500
_cell_measurement_temperature 100(2)
_cell_measurement_theta_max 32.0
_cell_measurement_theta_min 3.2
_cell_volume 3557.5(13)
_computing_cell_refinement
;
<i>iMosflm</i> (Battye <i>et al.</i>,  2011)
;
_computing_data_collection
;
<i>Marccd</i> (Doyle, 2011)
;
_computing_data_reduction
;
<i>iMosflm</i> (Battye <i>et al.</i>,  2011)
;
_computing_molecular_graphics
;
SHELXTL (Sheldrick, 2008)
;
_computing_publication_material
;
SHELXTL (Sheldrick, 2008)
;
_computing_structure_refinement
;
SHELXL (Sheldrick, 2015b)
;
_computing_structure_solution
;
SHELXT (Sheldrick, 2015a)
;
_diffrn_ambient_temperature 100(2)
_diffrn_measured_fraction_theta_full 0.987
_diffrn_measured_fraction_theta_max 0.966
_diffrn_measurement_device_type 'Rayonix SX165 CCD'
_diffrn_measurement_method '/f scan'
_diffrn_radiation_type synchrotron
_diffrn_radiation_wavelength 0.96990
_diffrn_reflns_av_R_equivalents 0.0696
_diffrn_reflns_limit_h_max 17
_diffrn_reflns_limit_h_min -17
_diffrn_reflns_limit_k_max 14
_diffrn_reflns_limit_k_min -14
_diffrn_reflns_limit_l_max 28
_diffrn_reflns_limit_l_min -28
_diffrn_reflns_number 18942
_diffrn_reflns_theta_full 35.587
_diffrn_reflns_theta_max 38.369
_diffrn_reflns_theta_min 3.167
_exptl_absorpt_coefficient_mu 0.172
_exptl_absorpt_correction_T_max 0.990
_exptl_absorpt_correction_T_min 0.960
_exptl_absorpt_correction_type multi-scan
_exptl_absorpt_process_details
;
(<i>SCALA</i>; Evans, 2006)
;
_exptl_crystal_colour colourless
_exptl_crystal_density_diffrn 1.286
_exptl_crystal_description plate
_exptl_crystal_F_000 1456
_exptl_crystal_size_max 0.20
_exptl_crystal_size_mid 0.15
_exptl_crystal_size_min 0.01
_refine_diff_density_max 0.303
_refine_diff_density_min -0.278
_refine_ls_extinction_coef 0.0102(10)
_refine_ls_extinction_expression Fc^*^=kFc[1+0.001xFc^2^\l^3^/sin(2\q)]^-1/4^
_refine_ls_extinction_method SHELXL
_refine_ls_goodness_of_fit_ref 1.045
_refine_ls_hydrogen_treatment mixed
_refine_ls_matrix_type full
_refine_ls_number_parameters 240
_refine_ls_number_reflns 3764
_refine_ls_number_restraints 0
_refine_ls_restrained_S_all 1.045
_refine_ls_R_factor_all 0.1135
_refine_ls_R_factor_gt 0.0742
_refine_ls_shift/su_max 0.000
_refine_ls_shift/su_mean 0.000
_refine_ls_structure_factor_coef Fsqd
_refine_ls_weighting_details 'w=1/[\s^2^(Fo^2^)+2P] where P=(Fo^2^+2Fc^2^)/3'
_refine_ls_weighting_scheme calc
_refine_ls_wR_factor_gt 0.1609
_refine_ls_wR_factor_ref 0.1896
_reflns_number_gt 2411
_reflns_number_total 3764
_reflns_threshold_expression 'I > 2\s(I)'
_cod_data_source_file yk2115sup1.cif
_cod_data_source_block II
_cod_database_code 2242560
_cod_database_fobs_code 2242560
_shelx_space_group_comment
;
The symmetry employed for this shelxl refinement is uniquely defined
by the following loop, which should always be used as a source of
symmetry information in preference to the above space-group names.
They are only intended as comments.
;
_shelx_estimated_absorpt_t_min 0.963
_shelx_estimated_absorpt_t_max 0.998
_shelxl_version_number 2014/6

loop_
_space_group_symop_operation_xyz
'x, y, z'
'-x+1/2, -y, z+1/2'
'-x, y+1/2, -z+1/2'
'x+1/2, -y+1/2, -z'
'-x, -y, -z'
'x-1/2, y, -z-1/2'
'x, -y-1/2, z-1/2'
'-x-1/2, y-1/2, z'

loop_
_atom_site_type_symbol
_atom_site_label
_atom_site_fract_x
_atom_site_fract_y
_atom_site_fract_z
_atom_site_U_iso_or_equiv
_atom_site_adp_type
_atom_site_calc_flag
_atom_site_occupancy
O O1 0.54343(13) 0.33368(16) 0.38217(8) 0.0430(5) Uani d 1
O O2 0.13105(12) 0.75727(16) 0.49206(8) 0.0405(5) Uani d 1
N N1 0.42208(15) 0.77868(19) 0.48819(9) 0.0339(5) Uani d 1
H H1 0.486(2) 0.772(2) 0.4927(11) 0.041 Uiso d 1
C C2 0.37955(17) 0.6658(2) 0.47071(11) 0.0328(6) Uani d 1
H H2 0.3889 0.6072 0.5033 0.039 Uiso calc 1
N N3 0.27451(14) 0.68234(18) 0.46041(9) 0.0326(5) Uani d 1
C C4 0.21959(18) 0.7574(2) 0.49452(11) 0.0329(6) Uani d 1
C C4A 0.27357(17) 0.8430(2) 0.53208(11) 0.0329(6) Uani d 1
C C5 0.22296(18) 0.9208(2) 0.56907(11) 0.0364(6) Uani d 1
H H5 0.1552 0.9134 0.5727 0.044 Uiso calc 1
C C6 0.27111(19) 1.0090(2) 0.60050(11) 0.0395(7) Uani d 1
H H6 0.2366 1.0619 0.6252 0.047 Uiso calc 1
C C7 0.3704(2) 1.0183(2) 0.59511(11) 0.0392(6) Uani d 1
H H7 0.4035 1.0785 0.6162 0.047 Uiso calc 1
C C8 0.42221(18) 0.9407(2) 0.55936(11) 0.0365(6) Uani d 1
H H8 0.4901 0.9476 0.5566 0.044 Uiso calc 1
C C8A 0.37381(17) 0.8521(2) 0.52727(10) 0.0317(6) Uani d 1
C C9 0.43039(16) 0.6209(2) 0.41535(11) 0.0319(6) Uani d 1
C C10 0.46061(16) 0.5072(2) 0.41468(11) 0.0334(6) Uani d 1
H H10 0.4491 0.4625 0.4495 0.040 Uiso calc 1
C C11 0.50873(17) 0.4455(2) 0.36658(11) 0.0354(6) Uani d 1
C C12 0.52915(19) 0.4665(2) 0.30866(12) 0.0421(7) Uani d 1
H H12 0.5136 0.5356 0.2867 0.051 Uiso calc 1
C C13 0.5792(2) 0.3627(3) 0.28702(12) 0.0441(7) Uani d 1
H H13 0.6028 0.3503 0.2481 0.053 Uiso calc 1
C C14 0.5856(2) 0.2871(3) 0.33296(13) 0.0461(7) Uani d 1
H H14 0.6156 0.2116 0.3313 0.055 Uiso calc 1
C C15 0.4437(2) 0.7071(2) 0.36493(11) 0.0405(7) Uani d 1
H H15A 0.5122 0.7138 0.3555 0.061 Uiso calc 1
H H15B 0.4188 0.7849 0.3765 0.061 Uiso calc 1
H H15C 0.4087 0.6786 0.3301 0.061 Uiso calc 1
C C16 0.22429(17) 0.5853(2) 0.42882(11) 0.0356(6) Uani d 1
H H16A 0.1591 0.5760 0.4456 0.043 Uiso calc 1
H H16B 0.2595 0.5104 0.4354 0.043 Uiso calc 1
C C17 0.21601(17) 0.6074(2) 0.36272(11) 0.0337(6) Uani d 1
C C18 0.16896(19) 0.7080(2) 0.34142(12) 0.0387(6) Uani d 1
H H18 0.1399 0.7615 0.3684 0.046 Uiso calc 1
C C19 0.1643(2) 0.7306(2) 0.28113(12) 0.0406(7) Uani d 1
H H19 0.1317 0.7992 0.2673 0.049 Uiso calc 1
C C20 0.2067(2) 0.6539(3) 0.24086(12) 0.0428(7) Uani d 1
H H20 0.2048 0.6708 0.1997 0.051 Uiso calc 1
C C21 0.2521(2) 0.5522(3) 0.26139(13) 0.0461(7) Uani d 1
H H21 0.2803 0.4983 0.2343 0.055 Uiso calc 1
C C22 0.25596(19) 0.5296(2) 0.32196(12) 0.0421(7) Uani d 1
H H22 0.2865 0.4596 0.3356 0.051 Uiso calc 1

loop_
_atom_site_aniso_label
_atom_site_aniso_U_11
_atom_site_aniso_U_22
_atom_site_aniso_U_33
_atom_site_aniso_U_12
_atom_site_aniso_U_13
_atom_site_aniso_U_23
O1 0.0384(11) 0.0384(11) 0.0522(12) 0.0046(8) 0.0039(9) -0.0038(9)
O2 0.0210(9) 0.0485(11) 0.0520(12) 0.0021(8) 0.0008(8) 0.0008(9)
N1 0.0192(10) 0.0379(13) 0.0445(13) 0.0006(9) 0.0006(9) -0.0058(10)
C2 0.0225(12) 0.0362(14) 0.0397(14) -0.0014(10) -0.0003(10) 0.0011(11)
N3 0.0210(10) 0.0353(12) 0.0415(12) -0.0007(8) 0.0012(9) -0.0012(10)
C4 0.0243(12) 0.0374(14) 0.0370(14) 0.0021(10) 0.0016(10) 0.0050(11)
C4A 0.0250(13) 0.0368(14) 0.0369(14) 0.0040(10) 0.0014(10) 0.0034(11)
C5 0.0284(13) 0.0405(15) 0.0404(14) 0.0057(11) 0.0025(11) 0.0034(12)
C6 0.0384(15) 0.0401(15) 0.0400(15) 0.0085(12) 0.0013(12) 0.0007(12)
C7 0.0397(15) 0.0359(14) 0.0421(15) 0.0002(11) -0.0026(12) -0.0011(12)
C8 0.0274(12) 0.0369(14) 0.0452(15) -0.0001(11) -0.0006(11) -0.0018(12)
C8A 0.0277(13) 0.0332(13) 0.0341(14) 0.0024(10) 0.0013(10) 0.0025(11)
C9 0.0217(11) 0.0358(14) 0.0383(14) -0.0013(10) 0.0011(10) 0.0000(11)
C10 0.0222(11) 0.0396(15) 0.0383(14) -0.0004(10) 0.0004(10) -0.0024(12)
C11 0.0252(12) 0.0343(14) 0.0466(15) 0.0003(10) -0.0023(11) -0.0021(12)
C12 0.0397(15) 0.0427(16) 0.0439(16) -0.0075(12) -0.0004(13) -0.0037(13)
C13 0.0394(16) 0.0513(18) 0.0415(16) -0.0040(13) 0.0065(12) -0.0111(14)
C14 0.0383(15) 0.0447(17) 0.0554(18) 0.0001(13) 0.0061(13) -0.0124(15)
C15 0.0373(15) 0.0397(16) 0.0446(16) -0.0034(12) 0.0027(12) -0.0015(12)
C16 0.0233(12) 0.0335(14) 0.0500(16) -0.0038(10) -0.0020(11) -0.0011(12)
C17 0.0217(11) 0.0326(13) 0.0467(15) -0.0025(10) -0.0028(10) -0.0032(12)
C18 0.0339(14) 0.0350(14) 0.0471(16) 0.0030(11) 0.0001(12) -0.0014(12)
C19 0.0380(15) 0.0338(14) 0.0499(17) 0.0027(11) -0.0050(13) -0.0001(12)
C20 0.0343(15) 0.0474(17) 0.0467(16) -0.0043(12) -0.0052(12) -0.0032(13)
C21 0.0382(16) 0.0508(17) 0.0493(18) 0.0058(13) -0.0048(13) -0.0154(14)
C22 0.0365(14) 0.0375(15) 0.0524(18) 0.0043(12) -0.0118(12) -0.0084(13)

loop_
_atom_type_symbol
_atom_type_description
_atom_type_scat_dispersion_real
_atom_type_scat_dispersion_imag
_atom_type_scat_source
C C 0.0070 0.0030 'International Tables Vol C Tables 4.2.6.8 and 6.1.1.4'
H H 0.0000 0.0000 'International Tables Vol C Tables 4.2.6.8 and 6.1.1.4'
N N 0.0130 0.0070 'International Tables Vol C Tables 4.2.6.8 and 6.1.1.4'
O O 0.0210 0.0120 'International Tables Vol C Tables 4.2.6.8 and 6.1.1.4'

loop_
_geom_angle_atom_site_label_1
_geom_angle_atom_site_label_2
_geom_angle_atom_site_label_3
_geom_angle
C14 O1 C11 107.0(2)
C8A N1 C2 119.9(2)
C8A N1 H1 117.1(16)
C2 N1 H1 111.2(17)
N1 C2 N3 109.3(2)
N1 C2 C9 108.9(2)
N3 C2 C9 111.59(19)
N1 C2 H2 109.0
N3 C2 H2 109.0
C9 C2 H2 109.0
C4 N3 C16 117.6(2)
C4 N3 C2 122.2(2)
C16 N3 C2 116.39(19)
O2 C4 N3 121.9(2)
O2 C4 C4A 122.0(2)
N3 C4 C4A 116.0(2)
C8A C4A C5 119.9(2)
C8A C4A C4 120.3(2)
C5 C4A C4 119.5(2)
C6 C5 C4A 120.7(2)
C6 C5 H5 119.7
C4A C5 H5 119.7
C7 C6 C5 119.1(2)
C7 C6 H6 120.4
C5 C6 H6 120.4
C6 C7 C8 121.2(2)
C6 C7 H7 119.4
C8 C7 H7 119.4
C7 C8 C8A 119.9(2)
C7 C8 H8 120.1
C8A C8 H8 120.1
N1 C8A C4A 119.2(2)
N1 C8A C8 121.5(2)
C4A C8A C8 119.2(2)
C10 C9 C15 124.5(2)
C10 C9 C2 118.0(2)
C15 C9 C2 117.5(2)
C9 C10 C11 127.3(2)
C9 C10 H10 116.3
C11 C10 H10 116.3
C12 C11 O1 109.1(2)
C12 C11 C10 137.1(2)
O1 C11 C10 113.8(2)
C11 C12 C13 106.5(2)
C11 C12 H12 126.7
C13 C12 H12 126.7
C14 C13 C12 106.5(2)
C14 C13 H13 126.7
C12 C13 H13 126.7
C13 C14 O1 110.9(3)
C13 C14 H14 124.6
O1 C14 H14 124.6
C9 C15 H15A 109.5
C9 C15 H15B 109.5
H15A C15 H15B 109.5
C9 C15 H15C 109.5
H15A C15 H15C 109.5
H15B C15 H15C 109.5
N3 C16 C17 112.9(2)
N3 C16 H16A 109.0
C17 C16 H16A 109.0
N3 C16 H16B 109.0
C17 C16 H16B 109.0
H16A C16 H16B 107.8
C22 C17 C18 118.2(2)
C22 C17 C16 121.2(2)
C18 C17 C16 120.5(2)
C19 C18 C17 120.6(2)
C19 C18 H18 119.7
C17 C18 H18 119.7
C18 C19 C20 120.6(3)
C18 C19 H19 119.7
C20 C19 H19 119.7
C19 C20 C21 119.3(3)
C19 C20 H20 120.4
C21 C20 H20 120.4
C20 C21 C22 119.8(3)
C20 C21 H21 120.1
C22 C21 H21 120.1
C17 C22 C21 121.4(3)
C17 C22 H22 119.3
C21 C22 H22 119.3

loop_
_geom_bond_atom_site_label_1
_geom_bond_atom_site_label_2
_geom_bond_distance
O1 C14 1.364(3)
O1 C11 1.398(3)
O2 C4 1.234(3)
N1 C8A 1.386(3)
N1 C2 1.460(3)
N1 H1 0.90(3)
C2 N3 1.493(3)
C2 C9 1.525(3)
C2 H2 1.0000
N3 C4 1.378(3)
N3 C16 1.483(3)
C4 C4A 1.490(4)
C4A C8A 1.403(3)
C4A C5 1.404(3)
C5 C6 1.395(4)
C5 H5 0.9500
C6 C7 1.392(4)
C6 H6 0.9500
C7 C8 1.393(4)
C7 H7 0.9500
C8 C8A 1.408(3)
C8 H8 0.9500
C9 C10 1.351(3)
C9 C15 1.511(4)
C10 C11 1.455(3)
C10 H10 0.9500
C11 C12 1.362(4)
C12 C13 1.449(4)
C12 H12 0.9500
C13 C14 1.348(4)
C13 H13 0.9500
C14 H14 0.9500
C15 H15A 0.9800
C15 H15B 0.9800
C15 H15C 0.9800
C16 C17 1.520(4)
C16 H16A 0.9900
C16 H16B 0.9900
C17 C22 1.390(4)
C17 C18 1.398(4)
C18 C19 1.389(4)
C18 H18 0.9500
C19 C20 1.389(4)
C19 H19 0.9500
C20 C21 1.391(4)
C20 H20 0.9500
C21 C22 1.395(4)
C21 H21 0.9500
C22 H22 0.9500

loop_
_geom_hbond_atom_site_label_D
_geom_hbond_atom_site_label_H
_geom_hbond_atom_site_label_A
_geom_hbond_site_symmetry_A
_geom_hbond_distance_DH
_geom_hbond_distance_HA
_geom_hbond_distance_DA
_geom_hbond_angle_DHA
N1 H1 O2 4_566 0.90(3) 2.07(3) 2.971(3) 174(2)

loop_
_geom_torsion_atom_site_label_1
_geom_torsion_atom_site_label_2
_geom_torsion_atom_site_label_3
_geom_torsion_atom_site_label_4
_geom_torsion
C8A N1 C2 N3 41.3(3)
C8A N1 C2 C9 163.4(2)
N1 C2 N3 C4 -36.7(3)
C9 C2 N3 C4 -157.3(2)
N1 C2 N3 C16 165.83(19)
C9 C2 N3 C16 45.3(3)
C16 N3 C4 O2 -11.4(3)
C2 N3 C4 O2 -168.5(2)
C16 N3 C4 C4A 171.8(2)
C2 N3 C4 C4A 14.6(3)
O2 C4 C4A C8A -170.6(2)
N3 C4 C4A C8A 6.2(3)
O2 C4 C4A C5 4.5(4)
N3 C4 C4A C5 -178.7(2)
C8A C4A C5 C6 1.1(4)
C4 C4A C5 C6 -174.0(2)
C4A C5 C6 C7 -0.5(4)
C5 C6 C7 C8 -0.5(4)
C6 C7 C8 C8A 0.9(4)
C2 N1 C8A C4A -24.3(3)
C2 N1 C8A C8 159.8(2)
C5 C4A C8A N1 -176.6(2)
C4 C4A C8A N1 -1.5(4)
C5 C4A C8A C8 -0.7(4)
C4 C4A C8A C8 174.4(2)
C7 C8 C8A N1 175.5(2)
C7 C8 C8A C4A -0.3(4)
N1 C2 C9 C10 131.6(2)
N3 C2 C9 C10 -107.7(2)
N1 C2 C9 C15 -48.3(3)
N3 C2 C9 C15 72.5(3)
C15 C9 C10 C11 -1.3(4)
C2 C9 C10 C11 178.8(2)
C14 O1 C11 C12 0.3(3)
C14 O1 C11 C10 179.6(2)
C9 C10 C11 C12 -9.7(5)
C9 C10 C11 O1 171.3(2)
O1 C11 C12 C13 -0.1(3)
C10 C11 C12 C13 -179.2(3)
C11 C12 C13 C14 -0.1(3)
C12 C13 C14 O1 0.3(3)
C11 O1 C14 C13 -0.4(3)
C4 N3 C16 C17 106.2(2)
C2 N3 C16 C17 -95.3(2)
N3 C16 C17 C22 120.2(3)
N3 C16 C17 C18 -58.8(3)
C22 C17 C18 C19 -1.4(4)
C16 C17 C18 C19 177.7(2)
C17 C18 C19 C20 -0.4(4)
C18 C19 C20 C21 1.6(4)
C19 C20 C21 C22 -1.2(4)
C18 C17 C22 C21 1.8(4)
C16 C17 C22 C21 -177.2(2)
C20 C21 C22 C17 -0.6(4)
